data_2201279
loop_
_publ_author_name
'Kooijman, Huub'
'Spek, Anthony L.'
'Zondervan, Charon'
'Feringa, Ben L.'

_publ_section_title
;
 Dichloro{2,2'-thiobis[(4<i>S</i>)-4-isopropyl-1,3-oxazolinylphenyl]}zinc(II)
;
_journal_issue 8
_journal_name_full 'Acta Crystallographica Section E'
_journal_page_first m429
_journal_page_last m431
_journal_paper_doi 10.1107/S1600536802012497
_journal_volume 58
_journal_year 2002
_chemical_formula_iupac '[Zn Cl2 (C24 H28 N2 O2 S)]'
_chemical_formula_moiety 'C24 H28 Cl2 N2 O2 S Zn'
_chemical_formula_sum 'C24 H28 Cl2 N2 O2 S Zn'
_chemical_formula_weight 544.84
_chemical_name_systematic
;
Dichloro{2,2'-thiobis[(4S)-4-isopropyl-1,3-oxazolinylphenyl]}zinc(II)
;
_space_group_IT_number 19
_symmetry_cell_setting orthorhombic
_symmetry_space_group_name_Hall 'P 2ac 2ab'
_symmetry_space_group_name_H-M 'P 21 21 21'
_atom_sites_solution_hydrogens geom
_atom_sites_solution_primary vecmap
_atom_sites_solution_secondary difmap
_cell_angle_alpha 90
_cell_angle_beta 90
_cell_angle_gamma 90
_cell_formula_units_Z 4
_cell_length_a 9.5848(6)
_cell_length_b 15.6021(9)
_cell_length_c 16.4734(9)
_cell_measurement_reflns_used 25
_cell_measurement_temperature 150
_cell_measurement_theta_max 14.06
_cell_measurement_theta_min 11.49
_cell_volume 2463.5(2)
_computing_cell_refinement 'SET4 (de Boer & Duisenberg, 1984)'
_computing_data_collection 'locally modified CAD-4 Software (Enraf-Nonius, 1989)'
_computing_data_reduction 'HELENA (Spek, 1997)'
_computing_molecular_graphics 'PLATON (Spek, 2001)'
_computing_publication_material PLATON
_computing_structure_refinement 'SHELXL93 (Sheldrick, 1993)'
_computing_structure_solution 'DIRDIF (Beurskens et al., 1992)'
_diffrn_ambient_temperature 150
_diffrn_measured_fraction_theta_full 0.999
_diffrn_measured_fraction_theta_max 0.999
_diffrn_measurement_device_type 'Enraf-Nonius CAD-4 Turbo'
_diffrn_measurement_method \w/2\q
_diffrn_radiation_monochromator graphite
_diffrn_radiation_source 'Rotating Anode'
_diffrn_radiation_type MoKa
_diffrn_radiation_wavelength 0.71073
_diffrn_reflns_av_R_equivalents 0.0192
_diffrn_reflns_av_sigmaI/netI 0.0275
_diffrn_reflns_limit_h_max 12
_diffrn_reflns_limit_h_min 0
_diffrn_reflns_limit_k_max 20
_diffrn_reflns_limit_k_min -20
_diffrn_reflns_limit_l_max 21
_diffrn_reflns_limit_l_min 0
_diffrn_reflns_number 6371
_diffrn_reflns_reduction_process
;
 ?
;
_diffrn_reflns_theta_full 27.48
_diffrn_reflns_theta_max 27.48
_diffrn_reflns_theta_min 1.80
_diffrn_standards_decay_% 8
_diffrn_standards_interval_time 60
_diffrn_standards_number 3
_exptl_absorpt_coefficient_mu 1.323
_exptl_absorpt_correction_type none
_exptl_crystal_colour colourless
_exptl_crystal_density_diffrn 1.469
_exptl_crystal_density_method 'Not Measured'
_exptl_crystal_description irregular
_exptl_crystal_F_000 1128
_exptl_crystal_size_max 0.50
_exptl_crystal_size_mid 0.45
_exptl_crystal_size_min 0.38
_refine_diff_density_max 0.265
_refine_diff_density_min -0.206
_refine_ls_abs_structure_details 'Flack (1983), 2463 Friedel pairs'
_refine_ls_abs_structure_Flack -0.007(8)
_refine_ls_extinction_method none
_refine_ls_goodness_of_fit_ref 1.049
_refine_ls_hydrogen_treatment constr
_refine_ls_matrix_type full
_refine_ls_number_parameters 293
_refine_ls_number_reflns 5650
_refine_ls_number_restraints 0
_refine_ls_restrained_S_all 1.036
_refine_ls_R_factor_all 0.0325
_refine_ls_R_factor_gt 0.0277
_refine_ls_shift/su_max 0.003
_refine_ls_shift/su_mean 0.000
_refine_ls_structure_factor_coef Fsqd
_refine_ls_weighting_details 'w = 1/[\s^2^(F~o~^2^)+(0.0352P)^2^+0.52P] where P = (F~o~^2^+2Fc^2^)/3'
_refine_ls_weighting_scheme calc
_refine_ls_wR_factor_gt 0.0612
_refine_ls_wR_factor_ref 0.0628
_reflns_number_gt 5246
_reflns_number_total 5650
_reflns_threshold_expression I>2\s(I)
_cod_data_source_file bt6167.cif
_cod_data_source_block I
_cod_depositor_comments
;
The following automatic conversions were performed:
'_symmetry_cell_setting' value 'Orthorhombic' changed to 'orthorhombic'
according to '/home/saulius/struct/CIF-dictionaries/cif_core.dic'
dictionary named 'cif_core.dic' version 2.4.1 from 2010-06-29.

Automatic conversion script
Id: cif_fix_enum 1527 2010-12-29 10:47:43Z saulius 

The following automatic conversions were performed:

'_symmetry_cell_setting' value 'Orthorhombic' changed to
'orthorhombic' according to
/home/saulius/struct/CIF-dictionaries/cif_core.dic dictionary named
'cif_core.dic' version 2.4.1 from 2010-06-29.

Automatic conversion script
Id: cif_fix_values 1715 2011-07-08 13:25:40Z adriana 
;
_cod_database_code 2201279
_cod_database_fobs_code 2201279

loop_
_symmetry_equiv_pos_as_xyz
x,y,z
1/2-x,-y,1/2+z
1/2+x,1/2-y,-z
-x,1/2+y,1/2-z

loop_
_atom_site_aniso_label
_atom_site_aniso_U_11
_atom_site_aniso_U_22
_atom_site_aniso_U_33
_atom_site_aniso_U_12
_atom_site_aniso_U_13
_atom_site_aniso_U_23
Zn1 0.02900(10) 0.01610(10) 0.01460(10) -0.00250(10) -0.00270(10) 0.00050(10)
Cl1 0.0296(3) 0.0380(3) 0.0304(3) -0.0050(3) -0.0093(2) 0.0055(2)
Cl2 0.0568(4) 0.0316(3) 0.0296(3) 0.0091(3) 0.0002(3) -0.0124(2)
S1 0.0496(4) 0.0348(3) 0.0217(3) -0.0166(3) -0.0001(3) -0.0108(2)
O1 0.0368(8) 0.0233(8) 0.0155(6) -0.0007(8) -0.0030(7) 0.0010(6)
O2 0.0400(9) 0.0192(8) 0.0241(8) -0.0065(7) -0.0045(7) 0.0004(6)
N1 0.0208(9) 0.0156(8) 0.0172(7) -0.0032(6) -0.0003(6) 0.0022(6)
N2 0.0239(9) 0.0181(8) 0.0130(8) -0.0015(7) 0.0009(7) 0.0027(6)
C1 0.0446(15) 0.0220(10) 0.0146(9) -0.0025(10) 0.0077(9) -0.0028(8)
C2 0.070(2) 0.0227(12) 0.0251(12) -0.0010(13) 0.0108(13) -0.0048(9)
C3 0.075(2) 0.0293(14) 0.0324(14) 0.0226(14) 0.0138(15) 0.0036(11)
C4 0.047(2) 0.043(2) 0.0335(13) 0.0186(13) 0.0066(12) 0.0061(12)
C5 0.0339(14) 0.0301(13) 0.0245(12) 0.0038(10) 0.0052(10) 0.0028(10)
C6 0.0326(13) 0.0203(10) 0.0145(9) 0.0006(9) 0.0055(9) 0.0004(8)
C7 0.0203(11) 0.0219(10) 0.0162(9) -0.0038(8) 0.0010(8) 0.0023(8)
C8 0.0330(13) 0.0240(11) 0.0217(10) 0.0004(10) -0.0048(10) 0.0044(9)
C9 0.0210(11) 0.0188(9) 0.0190(9) -0.0007(9) -0.0016(9) 0.0025(8)
C10 0.0303(12) 0.0183(10) 0.0280(11) -0.0056(9) -0.0025(9) 0.0043(9)
C11 0.0250(13) 0.0317(13) 0.066(2) -0.0069(11) 0.0028(13) 0.0084(13)
C12 0.0415(14) 0.0194(12) 0.057(2) -0.0029(11) -0.0035(14) 0.0091(10)
C13 0.0313(13) 0.0298(12) 0.0197(11) -0.0147(10) -0.0024(9) 0.0005(9)
C14 0.0358(14) 0.046(2) 0.0271(13) -0.0138(12) -0.0136(11) 0.0064(11)
C15 0.0229(12) 0.049(2) 0.0457(14) -0.0065(12) -0.0092(11) 0.0176(13)
C16 0.0263(11) 0.0378(13) 0.0402(13) 0.0033(11) 0.0053(10) 0.0087(12)
C17 0.0276(12) 0.0309(12) 0.0221(11) -0.0034(10) 0.0037(9) 0.0032(9)
C18 0.0216(10) 0.0248(10) 0.0174(10) -0.0072(9) -0.0008(8) 0.0038(8)
C19 0.0274(11) 0.0218(10) 0.0122(9) -0.0022(9) 0.0062(8) 0.0004(8)
C20 0.048(2) 0.0196(10) 0.0269(11) 0.0000(11) -0.0031(11) 0.0018(9)
C21 0.0259(12) 0.0177(9) 0.0176(9) 0.0007(8) 0.0025(8) 0.0024(7)
C22 0.0330(12) 0.0278(11) 0.0165(9) 0.0058(11) -0.0007(10) 0.0021(8)
C23 0.0333(14) 0.085(2) 0.0236(13) 0.015(2) 0.0068(11) 0.0126(14)
C24 0.0390(13) 0.0385(13) 0.0221(10) 0.0055(13) -0.0009(10) 0.0080(10)

loop_
_atom_site_label
_atom_site_fract_x
_atom_site_fract_y
_atom_site_fract_z
_atom_site_U_iso_or_equiv
_atom_site_thermal_displace_type
_atom_site_calc_flag
_atom_site_refinement_flags
_atom_site_occupancy
_atom_site_type_symbol
Zn1 0.77880(3) 0.86420(2) 0.797520(10) 0.01990(10) Uani . . 1.000 Zn
Cl1 1.00628(6) 0.85130(4) 0.82281(3) 0.0327(2) Uani . . 1.000 Cl
Cl2 0.66565(8) 0.96469(4) 0.86548(4) 0.0393(2) Uani . . 1.000 Cl
S1 0.56357(8) 0.66075(4) 0.57902(4) 0.0354(2) Uani . . 1.000 S
O1 0.7194(2) 0.85271(9) 0.54453(8) 0.0252(4) Uani . . 1.000 O
O2 0.5807(2) 0.62536(10) 0.77661(9) 0.0278(5) Uani . . 1.000 O
N1 0.7486(2) 0.88146(10) 0.67630(10) 0.0179(5) Uani . . 1.000 N
N2 0.6949(2) 0.74510(11) 0.81063(10) 0.0183(5) Uani . . 1.000 N
C1 0.7410(3) 0.66496(14) 0.61029(12) 0.0271(7) Uani . . 1.000 C
C2 0.8081(3) 0.5858(2) 0.61570(15) 0.0393(9) Uani . . 1.000 C
C3 0.9485(4) 0.5813(2) 0.6325(2) 0.0456(9) Uani . . 1.000 C
C4 1.0241(3) 0.6547(2) 0.6485(2) 0.0412(10) Uani . . 1.000 C
C5 0.9574(3) 0.7337(2) 0.64582(15) 0.0295(8) Uani . . 1.000 C
C6 0.8168(2) 0.73977(14) 0.62545(13) 0.0225(6) Uani . . 1.000 C
C7 0.7577(2) 0.82757(13) 0.61867(12) 0.0195(6) Uani . . 1.000 C
C8 0.6655(3) 0.94047(14) 0.55419(14) 0.0262(7) Uani . . 1.000 C
C9 0.7048(2) 0.96502(13) 0.64139(12) 0.0196(6) Uani . . 1.000 C
C10 0.8240(2) 1.02938(14) 0.65066(14) 0.0255(6) Uani . . 1.000 C
C11 0.9564(3) 1.0000(2) 0.6083(2) 0.0409(9) Uani . . 1.000 C
C12 0.7795(3) 1.11808(14) 0.6214(2) 0.0393(9) Uani . . 1.000 C
C13 0.4766(2) 0.7407(2) 0.63537(14) 0.0269(7) Uani . . 1.000 C
C14 0.3774(3) 0.7886(2) 0.5934(2) 0.0363(9) Uani . . 1.000 C
C15 0.2997(3) 0.8504(2) 0.6319(2) 0.0392(9) Uani . . 1.000 C
C16 0.3215(2) 0.8679(2) 0.7134(2) 0.0348(7) Uani . . 1.000 C
C17 0.4213(2) 0.8221(2) 0.75593(14) 0.0269(7) Uani . . 1.000 C
C18 0.4962(2) 0.75711(14) 0.71850(12) 0.0213(6) Uani . . 1.000 C
C19 0.5970(2) 0.71028(14) 0.76943(12) 0.0205(6) Uani . . 1.000 C
C20 0.6967(3) 0.59594(15) 0.82665(14) 0.0315(8) Uani . . 1.000 C
C21 0.7572(2) 0.67810(12) 0.86360(12) 0.0204(6) Uani . . 1.000 C
C22 0.7188(3) 0.69590(14) 0.95218(12) 0.0258(6) Uani . . 1.000 C
C23 0.5627(3) 0.6960(2) 0.9657(2) 0.0473(9) Uani . . 1.000 C
C24 0.7896(3) 0.6318(2) 1.00888(13) 0.0332(7) Uani . . 1.000 C
H2 0.7564 0.5345 0.60771 0.0470 Uiso calc R 1.000 H
H3 0.9939 0.5271 0.6331 0.0550 Uiso calc R 1.000 H
H4 1.1206 0.6512 0.6611 0.0500 Uiso calc R 1.000 H
H5 1.0085 0.7843 0.65807 0.0350 Uiso calc R 1.000 H
H8A 0.5630 0.94198 0.54656 0.0310 Uiso calc R 1.000 H
H8B 0.7095 0.97985 0.51464 0.0310 Uiso calc R 1.000 H
H9 0.6203 0.98652 0.67065 0.0240 Uiso calc R 1.000 H
H10 0.8454 1.03409 0.70991 0.0310 Uiso calc R 1.000 H
H11A 1.0306 1.0421 0.6175 0.0610 Uiso calc R 1.000 H
H11B 0.9389 0.9946 0.5500 0.0610 Uiso calc R 1.000 H
H11C 0.9851 0.9443 0.6302 0.0610 Uiso calc R 1.000 H
H12A 0.6944 1.1356 0.6500 0.0590 Uiso calc R 1.000 H
H12B 0.761 1.1162 0.5629 0.0590 Uiso calc R 1.000 H
H12C 0.8540 1.1594 0.6326 0.0590 Uiso calc R 1.000 H
H14 0.3632 0.7783 0.5371 0.0440 Uiso calc R 1.000 H
H15 0.2307 0.8813 0.6026 0.0470 Uiso calc R 1.000 H
H16 0.2685 0.9111 0.7398 0.0420 Uiso calc R 1.000 H
H17 0.4386 0.8353 0.81132 0.0320 Uiso calc R 1.000 H
H20A 0.7675 0.56603 0.79325 0.0380 Uiso calc R 1.000 H
H20B 0.6637 0.55653 0.86965 0.0380 Uiso calc R 1.000 H
H21 0.8609 0.67825 0.85733 0.0240 Uiso calc R 1.000 H
H22 0.7545 0.75428 0.96619 0.0310 Uiso calc R 1.000 H
H23A 0.5185 0.7355 0.9272 0.0710 Uiso calc R 1.000 H
H23B 0.5425 0.7145 1.0213 0.0710 Uiso calc R 1.000 H
H23C 0.5260 0.6381 0.9573 0.0710 Uiso calc R 1.000 H
H24A 0.7671 0.6460 1.06531 0.0500 Uiso calc R 1.000 H
H24B 0.8909 0.6343 1.0011 0.0500 Uiso calc R 1.000 H
H24C 0.7563 0.5738 0.9966 0.0500 Uiso calc R 1.000 H

loop_
_atom_type_symbol
_atom_type_description
_atom_type_scat_dispersion_real
_atom_type_scat_dispersion_imag
_atom_type_scat_source
Zn Zn 0.2839 1.4301 'International Tables Vol C Tables 4.2.6.8 and 6.1.1.4'
S S 0.1246 0.1234 'International Tables Vol C Tables 4.2.6.8 and 6.1.1.4'
O O 0.0106 0.0060 'International Tables Vol C Tables 4.2.6.8 and 6.1.1.4'
N N 0.0061 0.0033 'International Tables Vol C Tables 4.2.6.8 and 6.1.1.4'
Cl Cl 0.1484 0.1585 'International Tables Vol C Tables 4.2.6.8 and 6.1.1.4'
H H 0.0000 0.0000 'International Tables Vol C Tables 4.2.6.8 and 6.1.1.4'
C C 0.0033 0.0016 'International Tables Vol C Tables 4.2.6.8 and 6.1.1.4'

loop_
_geom_angle_atom_site_label_1
_geom_angle_atom_site_label_2
_geom_angle_atom_site_label_3
_geom_angle
_geom_angle_publ_flag
Cl1 Zn1 Cl2 116.70(3) yes
Cl1 Zn1 N1 109.53(6) yes
Cl1 Zn1 N2 106.50(6) yes
Cl2 Zn1 N1 109.46(5) yes
Cl2 Zn1 N2 113.56(6) yes
N1 Zn1 N2 99.70(7) yes
C1 S1 C13 105.86(10) yes
C7 O1 C8 105.73(15) no
C19 O2 C20 105.81(17) no
Zn1 N1 C7 129.45(14) yes
Zn1 N1 C9 122.41(12) no
C7 N1 C9 108.11(16) no
Zn1 N2 C19 128.39(15) yes
Zn1 N2 C21 123.04(13) no
C19 N2 C21 107.90(17) no
S1 C1 C2 115.25(19) no
S1 C1 C6 125.44(18) no
C2 C1 C6 119.2(2) no
C1 C2 C3 120.6(3) no
C2 C3 C4 120.6(3) no
C3 C4 C5 119.2(3) no
C4 C5 C6 120.9(3) no
C1 C6 C5 119.3(2) no
C1 C6 C7 123.93(19) no
C5 C6 C7 116.7(2) no
O1 C7 N1 118.05(18) no
O1 C7 C6 116.39(17) no
N1 C7 C6 125.42(18) no
O1 C8 C9 104.32(17) no
N1 C9 C8 102.29(16) no
N1 C9 C10 109.06(16) no
C8 C9 C10 116.18(18) no
C9 C10 C11 112.3(2) no
C9 C10 C12 110.81(18) no
C11 C10 C12 111.2(2) no
S1 C13 C14 116.1(2) no
S1 C13 C18 125.32(18) no
C14 C13 C18 118.5(2) no
C13 C14 C15 121.2(3) no
C14 C15 C16 120.3(3) no
C15 C16 C17 119.5(3) no
C16 C17 C18 120.7(2) no
C13 C18 C17 119.8(2) no
C13 C18 C19 123.5(2) no
C17 C18 C19 116.66(18) no
O2 C19 N2 117.31(19) no
O2 C19 C18 117.67(18) no
N2 C19 C18 124.9(2) no
O2 C20 C21 104.46(17) no
N2 C21 C20 101.71(16) no
N2 C21 C22 109.60(16) no
C20 C21 C22 116.07(18) no
C21 C22 C23 112.2(2) no
C21 C22 C24 110.94(19) no
C23 C22 C24 110.5(2) no
C1 C2 H2 119.75 no
C3 C2 H2 119.66 no
C2 C3 H3 119.67 no
C4 C3 H3 119.70 no
C3 C4 H4 120.35 no
C5 C4 H4 120.42 no
C4 C5 H5 119.53 no
C6 C5 H5 119.57 no
O1 C8 H8A 110.88 no
O1 C8 H8B 110.90 no
C9 C8 H8A 110.88 no
C9 C8 H8B 110.91 no
H8A C8 H8B 108.92 no
N1 C9 H9 109.67 no
C8 C9 H9 109.64 no
C10 C9 H9 109.67 no
C9 C10 H10 107.40 no
C11 C10 H10 107.41 no
C12 C10 H10 107.39 no
C10 C11 H11A 109.45 no
C10 C11 H11B 109.49 no
C10 C11 H11C 109.44 no
H11A C11 H11B 109.51 no
H11A C11 H11C 109.49 no
H11B C11 H11C 109.45 no
C10 C12 H12A 109.48 no
C10 C12 H12B 109.50 no
C10 C12 H12C 109.48 no
H12A C12 H12B 109.28 no
H12A C12 H12C 109.41 no
H12B C12 H12C 109.68 no
C13 C14 H14 119.41 no
C15 C14 H14 119.43 no
C14 C15 H15 119.94 no
C16 C15 H15 119.81 no
C15 C16 H16 120.19 no
C17 C16 H16 120.29 no
C16 C17 H17 119.66 no
C18 C17 H17 119.68 no
O2 C20 H20A 110.90 no
O2 C20 H20B 110.88 no
C21 C20 H20A 110.82 no
C21 C20 H20B 110.86 no
H20A C20 H20B 108.89 no
N2 C21 H21 109.70 no
C20 C21 H21 109.70 no
C22 C21 H21 109.72 no
C21 C22 H22 107.64 no
C23 C22 H22 107.67 no
C24 C22 H22 107.65 no
C22 C23 H23A 109.44 no
C22 C23 H23B 109.48 no
C22 C23 H23C 109.48 no
H23A C23 H23B 109.52 no
H23A C23 H23C 109.46 no
H23B C23 H23C 109.45 no
C22 C24 H24A 109.53 no
C22 C24 H24B 109.52 no
C22 C24 H24C 109.48 no
H24A C24 H24B 109.46 no
H24A C24 H24C 109.44 no
H24B C24 H24C 109.40 no

loop_
_geom_bond_atom_site_label_1
_geom_bond_atom_site_label_2
_geom_bond_site_symmetry_1
_geom_bond_site_symmetry_2
_geom_bond_distance
_geom_bond_publ_flag
Zn1 S1 . . 5.2237(8) yes
Zn1 Cl1 . . 2.2289(7) yes
Zn1 Cl2 . . 2.2107(7) yes
Zn1 N1 . . 2.0357(17) yes
Zn1 N2 . . 2.0363(18) yes
S1 C1 . . 1.778(3) yes
S1 C13 . . 1.764(3) yes
O1 C7 . . 1.334(2) no
O1 C8 . . 1.472(3) no
O2 C19 . . 1.339(3) no
O2 C20 . . 1.458(3) no
N1 C7 . . 1.271(3) yes
N1 C9 . . 1.485(3) no
N2 C19 . . 1.279(3) yes
N2 C21 . . 1.487(3) no
C1 C2 . . 1.395(4) no
C1 C6 . . 1.397(3) no
C2 C3 . . 1.376(5) no
C3 C4 . . 1.381(5) no
C4 C5 . . 1.389(4) no
C5 C6 . . 1.392(3) no
C6 C7 . . 1.487(3) no
C8 C9 . . 1.534(3) no
C9 C10 . . 1.529(3) no
C10 C11 . . 1.519(4) no
C10 C12 . . 1.526(3) no
C13 C14 . . 1.393(4) no
C13 C18 . . 1.406(3) no
C14 C15 . . 1.374(4) no
C15 C16 . . 1.386(5) no
C16 C17 . . 1.384(4) no
C17 C18 . . 1.387(3) no
C18 C19 . . 1.473(3) no
C20 C21 . . 1.533(3) no
C21 C22 . . 1.530(3) no
C22 C23 . . 1.513(4) no
C22 C24 . . 1.527(4) no
C2 H2 . . 0.9505 no
C3 H3 . . 0.9511 no
C4 H4 . . 0.9495 no
C5 H5 . . 0.9507 no
C8 H8A . . 0.9907 no
C8 H8B . . 0.9899 no
C9 H9 . . 1.0004 no
C10 H10 . . 1.0001 no
C11 H11A . . 0.9799 no
C11 H11B . . 0.9786 no
C11 H11C . . 0.9803 no
C12 H12A . . 0.9808 no
C12 H12B . . 0.9803 no
C12 H12C . . 0.9796 no
C14 H14 . . 0.9511 no
C15 H15 . . 0.9501 no
C16 H16 . . 0.9495 no
C17 H17 . . 0.9500 no
C20 H20A . . 0.9905 no
C20 H20B . . 0.9899 no
C21 H21 . . 0.9993 no
C22 H22 . . 1.0000 no
C23 H23A . . 0.9806 no
C23 H23B . . 0.9796 no
C23 H23C . . 0.9793 no
C24 H24A . . 0.9797 no
C24 H24B . . 0.9801 no
C24 H24C . . 0.9807 no

loop_
_geom_contact_atom_site_label_1
_geom_contact_atom_site_label_2
_geom_contact_distance
_geom_contact_site_symmetry_2
_geom_contact_publ_flag
Zn1 C5 3.650(3) . no
Zn1 C11 4.136(3) . no
Zn1 C17 3.556(2) . no
Zn1 H5 3.4174 . no
Zn1 H10 3.0848 . no
Zn1 H11C 3.6151 . no
Zn1 H17 3.2996 . no
Zn1 H22 3.2735 . no
Zn1 H3 3.5372 4_756 no
Cl1 C5 3.477(3) . no
Cl1 C16 3.528(2) 1_655 no
Cl1 C23 3.602(3) 3_567 no
Cl1 H16 3.0095 1_655 no
Cl1 H21 3.0911 . no
Cl1 H5 2.9083 . no
Cl1 H23B 2.7873 3_567 no
Cl1 H24A 3.1061 3_567 no
Cl1 H3 2.8374 4_756 no
Cl2 H17 3.0996 . no
Cl2 H8B 2.8668 2_675 no
S1 O1 3.3946(17) . no
S1 O2 3.3056(16) . no
O1 S1 3.3946(17) . no
O1 C11 3.398(3) . no
O1 C13 3.272(3) . no
O2 C23 3.309(4) . no
O2 S1 3.3056(16) . no
O2 C1 3.201(3) . no
O1 H14 2.8082 3_566 no
O2 H12A 2.9051 4_646 no
N1 C18 3.178(3) . no
N2 C6 3.268(3) . no
N1 H5 2.9315 . no
N1 H11C 2.5839 . no
N2 H17 2.8312 . no
N2 H23A 2.5629 . no
C1 O2 3.201(3) . no
C1 C19 3.046(3) . no
C5 Cl1 3.477(3) . no
C5 Zn1 3.650(3) . no
C6 N2 3.268(3) . no
C6 C19 3.206(3) . no
C6 C18 3.445(3) . no
C7 C11 3.301(4) . no
C7 C13 3.029(3) . no
C7 C18 3.193(3) . no
C7 C19 3.448(3) . no
C11 Zn1 4.136(3) . no
C11 O1 3.398(3) . no
C11 C7 3.301(4) . no
C13 C7 3.029(3) . no
C13 O1 3.272(3) . no
C16 Cl1 3.528(2) 1_455 no
C17 Zn1 3.556(2) . no
C18 N1 3.178(3) . no
C18 C7 3.193(3) . no
C18 C6 3.445(3) . no
C19 C23 3.258(4) . no
C19 C1 3.046(3) . no
C19 C7 3.448(3) . no
C19 C6 3.206(3) . no
C23 C19 3.258(4) . no
C23 O2 3.309(4) . no
C23 Cl1 3.602(3) 3_467 no
C1 H14 2.8374 3_566 no
C2 H20A 2.9667 . no
C6 H14 2.7290 3_566 no
C7 H11C 2.8467 . no
C8 H12B 2.8941 . no
C8 H11B 2.7541 . no
C11 H8B 2.8425 . no
C12 H8B 2.8626 . no
C14 H8A 3.0800 . no
C15 H5 3.0066 1_455 no
C19 H23A 2.7342 . no
C20 H24C 2.8781 . no
C20 H11A 2.8955 4_746 no
C20 H23C 2.7824 . no
C21 H11A 2.9557 4_746 no
C23 H20B 2.8593 . no
C24 H20B 2.8453 . no
C24 H2 3.0947 2_665 no
C24 H11A 3.0435 4_746 no
H2 C24 3.0947 2_664 no
H2 H24C 2.4940 2_664 no
H3 Zn1 3.5373 4_746 no
H3 Cl1 2.8374 4_746 no
H5 Zn1 3.4174 . no
H5 Cl1 2.9083 . no
H5 N1 2.9315 . no
H5 C15 3.0066 1_655 no
H5 H11C 2.5481 . no
H8A C14 3.0800 . no
H8B C11 2.8425 . no
H8B C12 2.8626 . no
H8B H11B 2.2862 . no
H8B H12B 2.3241 . no
H8B Cl2 2.8668 2_674 no
H9 H12A 2.4557 . no
H10 Zn1 3.0848 . no
H11A H12C 2.5053 . no
H11A C20 2.8955 4_756 no
H11A C21 2.9557 4_756 no
H11A C24 3.0435 4_756 no
H11A H20A 2.4588 4_756 no
H11A H21 2.4012 4_756 no
H11A H24B 2.5402 4_756 no
H11B C8 2.7541 . no
H11B H8B 2.2862 . no
H11B H12B 2.5597 . no
H11C Zn1 3.6151 . no
H11C N1 2.5839 . no
H11C C7 2.8467 . no
H11C H5 2.5481 . no
H11C H15 2.5912 1_655 no
H12A H9 2.4557 . no
H12A O2 2.9051 4_656 no
H12B C8 2.8941 . no
H12B H8B 2.3241 . no
H12B H11B 2.5597 . no
H12B H22 2.5775 2_674 no
H12C H11A 2.5053 . no
H14 O1 2.8082 3_466 no
H14 C1 2.8374 3_466 no
H14 C6 2.7290 3_466 no
H15 H11C 2.5912 1_455 no
H16 Cl1 3.0095 1_455 no
H16 H20A 2.5017 4_656 no
H17 Zn1 3.2996 . no
H17 Cl2 3.0996 . no
H17 N2 2.8312 . no
H17 H23A 2.5797 . no
H20A C2 2.9667 . no
H20A H11A 2.4588 4_746 no
H20A H16 2.5017 4_646 no
H20B C23 2.8593 . no
H20B C24 2.8453 . no
H20B H23C 2.3338 . no
H20B H24C 2.2878 . no
H21 Cl1 3.0911 . no
H21 H24B 2.4824 . no
H21 H11A 2.4012 4_746 no
H22 Zn1 3.2735 . no
H22 H12B 2.5775 2_675 no
H23A N2 2.5629 . no
H23A C19 2.7342 . no
H23A H17 2.5797 . no
H23B H24A 2.5104 . no
H23B Cl1 2.7873 3_467 no
H23C C20 2.7824 . no
H23C H20B 2.3338 . no
H23C H24C 2.5096 . no
H24A H23B 2.5104 . no
H24A Cl1 3.1061 3_467 no
H24B H21 2.4824 . no
H24B H11A 2.5402 4_746 no
H24C C20 2.8781 . no
H24C H20B 2.2878 . no
H24C H23C 2.5096 . no
H24C H2 2.4940 2_665 no

loop_
_geom_hbond_atom_site_label_D
_geom_hbond_atom_site_label_H
_geom_hbond_atom_site_label_A
_geom_hbond_site_symmetry_A
_geom_hbond_distance_DH
_geom_hbond_distance_HA
_geom_hbond_distance_DA
_geom_hbond_angle_DHA
_geom_hbond_publ_flag
C11 H11C N1 . 0.98 2.58 2.940(4) 101 no
C23 H23A N2 . 0.98 2.56 2.953(4) 104 no
C23 H23B Cl1 3_467 0.98 2.79 3.602(3) 141 no

loop_
_geom_torsion_atom_site_label_1
_geom_torsion_atom_site_label_2
_geom_torsion_atom_site_label_3
_geom_torsion_atom_site_label_4
_geom_torsion
_geom_torsion_publ_flag
Cl1 Zn1 N1 C7 74.1(2) no
Cl1 Zn1 N1 C9 -108.23(15) no
Cl2 Zn1 N1 C7 -156.81(18) no
Cl2 Zn1 N1 C9 20.90(16) no
N2 Zn1 N1 C7 -37.4(2) no
N2 Zn1 N1 C9 140.28(15) no
Cl1 Zn1 N2 C19 -143.23(17) no
Cl1 Zn1 N2 C21 26.24(15) no
Cl2 Zn1 N2 C19 86.95(18) no
Cl2 Zn1 N2 C21 -103.58(15) no
N1 Zn1 N2 C19 -29.4(2) no
N1 Zn1 N2 C21 140.10(15) no
C13 S1 C1 C2 142.85(18) no
C13 S1 C1 C6 -40.3(2) yes
C1 S1 C13 C14 139.5(2) no
C1 S1 C13 C18 -42.9(2) yes
C8 O1 C7 N1 -3.9(3) no
C8 O1 C7 C6 -179.89(18) no
C7 O1 C8 C9 10.0(2) no
C20 O2 C19 N2 -5.8(2) no
C20 O2 C19 C18 177.59(18) no
C19 O2 C20 C21 13.9(2) no
Zn1 N1 C7 C6 -10.9(3) no
C9 N1 C7 O1 -4.4(3) no
C9 N1 C7 C6 171.17(18) no
Zn1 N1 C9 C8 -167.93(15) no
Zn1 N1 C7 O1 173.52(15) no
Zn1 N1 C9 C10 68.5(2) no
C7 N1 C9 C8 10.2(2) no
C7 N1 C9 C10 -113.37(19) no
Zn1 N2 C19 C18 -18.5(3) no
C21 N2 C19 O2 -5.6(2) no
C21 N2 C19 C18 170.78(18) no
Zn1 N2 C19 O2 165.18(14) no
C19 N2 C21 C22 -109.8(2) no
Zn1 N2 C21 C20 -157.75(14) no
Zn1 N2 C21 C22 78.9(2) no
C19 N2 C21 C20 13.6(2) no
S1 C1 C2 C3 174.4(2) no
C6 C1 C2 C3 -2.6(4) no
S1 C1 C6 C5 -176.89(18) no
C2 C1 C6 C5 -0.2(3) no
C2 C1 C6 C7 177.8(2) no
S1 C1 C6 C7 1.1(3) no
C1 C2 C3 C4 3.4(4) no
C2 C3 C4 C5 -1.3(5) no
C3 C4 C5 C6 -1.5(4) no
C4 C5 C6 C1 2.2(4) no
C4 C5 C6 C7 -175.9(2) no
C5 C6 C7 O1 112.6(2) no
C1 C6 C7 O1 -65.4(3) no
C1 C6 C7 N1 118.9(2) yes
C5 C6 C7 N1 -63.1(3) no
O1 C8 C9 C10 106.7(2) no
O1 C8 C9 N1 -11.9(2) no
C8 C9 C10 C11 -55.7(3) no
N1 C9 C10 C11 59.2(2) no
C8 C9 C10 C12 69.4(3) no
N1 C9 C10 C12 -175.68(19) no
C18 C13 C14 C15 -0.2(4) no
S1 C13 C18 C17 179.94(18) no
S1 C13 C14 C15 177.6(2) no
C14 C13 C18 C17 -2.5(4) no
C14 C13 C18 C19 179.5(2) no
S1 C13 C18 C19 1.9(3) no
C13 C14 C15 C16 1.8(5) no
C14 C15 C16 C17 -0.6(4) no
C15 C16 C17 C18 -2.1(4) no
C16 C17 C18 C13 3.7(4) no
C16 C17 C18 C19 -178.2(2) no
C13 C18 C19 O2 -60.3(3) no
C13 C18 C19 N2 123.4(3) yes
C17 C18 C19 N2 -54.7(3) no
C17 C18 C19 O2 121.6(2) no
O2 C20 C21 C22 102.5(2) no
O2 C20 C21 N2 -16.3(2) no
N2 C21 C22 C23 59.8(2) no
C20 C21 C22 C23 -54.6(3) no
C20 C21 C22 C24 69.5(3) no
N2 C21 C22 C24 -176.04(19) no
